data_7008796
loop_
_publ_author_name
'Garc\'ia-Raso, Angel'
'Fiol, Juan J.'
'Tasada, Andr\'es'
'Albert\'i, Francisca M.'
'Molins, Elies'
'Basallote, Manuel G.'
'M\'a\~nez, Mar\'ia A.'
'Fern\'andez-Trujillo, Mar\'ia J.'
'S\'anchez, David'

_publ_section_title
;
 Ag(i) complexes with alkylidene-bis(2-aminopyrimidines) as building
 units for discrete metallomacrocyclic frames. A structural and
 solution study
;
_journal_issue 23
_journal_name_full 'Dalton Transactions'
_journal_page_first 3763
_journal_paper_doi 10.1039/b508260a
_journal_year 2005
_chemical_compound_source 'synthesis as described'
_chemical_formula_moiety 'C10 H10 N8 O6'
_chemical_formula_sum 'C10 H12 Ag N7 O3'
_chemical_formula_weight 386.14
_chemical_name_systematic
;
?
;
_space_group_IT_number 2
_symmetry_cell_setting triclinic
_symmetry_Int_Tables_number 2
_symmetry_space_group_name_Hall '-P 1'
_symmetry_space_group_name_H-M 'P -1'
_atom_sites_solution_hydrogens geom
_atom_sites_solution_primary direct
_atom_sites_solution_secondary difmap
_audit_conform_dict_location ftp://ftp.iucr.org/pub/cif_core.dic
_audit_conform_dict_name cif_core.dic
_audit_conform_dict_version 2.2
_audit_creation_date 2005-07-22T18:39:54-00:00
_audit_creation_method 'WinGX routine CIF_UPDATE'
_cell_angle_alpha 71.40(3)
_cell_angle_beta 84.08(4)
_cell_angle_gamma 62.20(4)
_cell_formula_units_Z 2
_cell_length_a 8.930(6)
_cell_length_b 9.214(3)
_cell_length_c 9.765(9)
_cell_measurement_reflns_used 25
_cell_measurement_temperature 294(2)
_cell_measurement_theta_max 23
_cell_measurement_theta_min 21
_cell_measurement_wavelength 0.71073
_cell_volume 672.6(8)
_computing_cell_refinement 'CAD4 Express (Enraf Nonius, 1994)'
_computing_data_collection 'CAD4 Express (Enraf Nonius, 1994)'
_computing_data_reduction 'XCAD4 (Harms & Wocadlo, 1995)'
_computing_molecular_graphics 'Ortep-3 for Windows (Farrugia, 1997)'
_computing_publication_material 'WinGX publication routines (Farrugia, 1999)'
_computing_structure_refinement 'SHELXL-97 (Sheldrick, 1997)'
_computing_structure_solution 'SHELXS-97 (Sheldrick, 1997)'
_diffrn_ambient_temperature 294(2)
_diffrn_detector 'scintillation LiI'
_diffrn_detector_dtime 1.195
_diffrn_measured_fraction_theta_full 1
_diffrn_measured_fraction_theta_max 1
_diffrn_measurement_device '\k-geometry diffractometer'
_diffrn_measurement_device_type 'Enraf Nonius CAD4'
_diffrn_measurement_method 'non-profiled omega scans'
_diffrn_orient_matrix_type
;
x-axis points to radiation source
the matrix is specified in reciprocal space
;
_diffrn_orient_matrix_UB_11 0.015934
_diffrn_orient_matrix_UB_12 -0.0427
_diffrn_orient_matrix_UB_13 -0.085231
_diffrn_orient_matrix_UB_21 0.03407
_diffrn_orient_matrix_UB_22 -0.119506
_diffrn_orient_matrix_UB_23 0.066659
_diffrn_orient_matrix_UB_31 -0.121103
_diffrn_orient_matrix_UB_32 0.022853
_diffrn_orient_matrix_UB_33 0.001358
_diffrn_radiation_monochromator graphite
_diffrn_radiation_probe x-ray
_diffrn_radiation_type MoK\a
_diffrn_radiation_wavelength 0.71073
_diffrn_reflns_av_R_equivalents 0.0265
_diffrn_reflns_av_unetI/netI 0.0261
_diffrn_reflns_limit_h_max 12
_diffrn_reflns_limit_h_min -12
_diffrn_reflns_limit_k_max 12
_diffrn_reflns_limit_k_min -12
_diffrn_reflns_limit_l_max 13
_diffrn_reflns_limit_l_min -13
_diffrn_reflns_number 8245
_diffrn_reflns_theta_full 29.97
_diffrn_reflns_theta_max 29.97
_diffrn_reflns_theta_min 2.2
_diffrn_source 'Enraf Nonius FR590'
_diffrn_standards_decay_% 2
_diffrn_standards_interval_time 60
_diffrn_standards_number 3
_exptl_absorpt_coefficient_mu 1.521
_exptl_absorpt_correction_T_max 0.507
_exptl_absorpt_correction_T_min 0.066
_exptl_absorpt_correction_type refdelf
_exptl_absorpt_process_details
;
(See: Walker, N. & Stuart, D. (1983) Acta Cryst. A39, 158-166)
;
_exptl_crystal_colour colorless
_exptl_crystal_density_diffrn 1.906
_exptl_crystal_density_method 'not measured'
_exptl_crystal_description prism
_exptl_crystal_F_000 384
_exptl_crystal_size_max 0.6
_exptl_crystal_size_mid 0.4
_exptl_crystal_size_min 0.4
_refine_diff_density_max 1.561
_refine_diff_density_min -1.698
_refine_diff_density_rms 0.128
_refine_ls_extinction_coef 0.191(6)
_refine_ls_extinction_expression Fc^*^=kFc[1+0.001xFc^2^\l^3^/sin(2\q)]^-1/4^
_refine_ls_extinction_method SHELXL
_refine_ls_goodness_of_fit_ref 1.216
_refine_ls_hydrogen_treatment mixed
_refine_ls_matrix_type full
_refine_ls_number_parameters 191
_refine_ls_number_reflns 3911
_refine_ls_number_restraints 0
_refine_ls_restrained_S_all 1.216
_refine_ls_R_factor_all 0.0368
_refine_ls_R_factor_gt 0.0356
_refine_ls_shift/su_max 0.001
_refine_ls_shift/su_mean 0
_refine_ls_structure_factor_coef Fsqd
_refine_ls_weighting_details 'calc w=1/[\s^2^(Fo^2^)+(0.0508P)^2^+0.3891P] where P=(Fo^2^+2Fc^2^)/3'
_refine_ls_weighting_scheme calc
_refine_ls_wR_factor_gt 0.098
_refine_ls_wR_factor_ref 0.0988
_reflns_number_gt 3771
_reflns_number_total 3911
_reflns_threshold_expression >2sigma(I)
_cod_data_source_file b508260a.txt
_cod_data_source_block pm76
_cod_original_cell_volume 672.7(7)
_cod_database_code 7008796
_diffrn_standards_decay_corr_max 1.107
_diffrn_standards_decay_corr_min 0.926

loop_
_symmetry_equiv_pos_as_xyz
'x, y, z'
'-x, -y, -z'

loop_
_atom_site_label
_atom_site_type_symbol
_atom_site_fract_x
_atom_site_fract_y
_atom_site_fract_z
_atom_site_U_iso_or_equiv
_atom_site_adp_type
_atom_site_occupancy
_atom_site_symmetry_multiplicity
_atom_site_calc_flag
_atom_site_refinement_flags
_atom_site_disorder_assembly
_atom_site_disorder_group
Ag1 Ag 0.84367(2) 0.27496(2) 0.414806(19) 0.03849(11) Uani 1 1 d . . .
N4 N 1.1657(3) 0.1178(3) 0.6284(2) 0.0392(4) Uani 1 1 d . . .
O1 O 1.1312(3) 0.0398(3) 0.5636(3) 0.0576(6) Uani 1 1 d . . .
O2 O 1.1003(3) 0.2802(3) 0.5800(3) 0.0505(5) Uani 1 1 d . . .
O3 O 1.2656(4) 0.0364(4) 0.7350(3) 0.0816(10) Uani 1 1 d . . .
N1 N 0.9403(3) 0.2925(3) 0.2000(2) 0.0327(4) Uani 1 1 d . . .
N2 N 1.1765(3) 0.3028(3) 0.2643(2) 0.0339(4) Uani 1 1 d . . .
H2 H 1.1284 0.3204 0.3425 0.041 Uiso 1 1 calc R . .
C2 C 1.0905(3) 0.2946(3) 0.1642(2) 0.0283(4) Uani 1 1 d . . .
N3 N 1.1607(3) 0.2874(3) 0.0369(2) 0.0374(4) Uani 1 1 d . . .
C4 C 1.0767(4) 0.2732(4) -0.0584(3) 0.0453(6) Uani 1 1 d . . .
H4 H 1.1213 0.2695 -0.1483 0.054 Uiso 1 1 calc R . .
C5 C 0.9263(4) 0.2638(5) -0.0305(3) 0.0490(6) Uani 1 1 d . . .
H5 H 0.8717 0.2499 -0.0978 0.059 Uiso 1 1 calc R . .
C6 C 0.8607(4) 0.2760(4) 0.1018(3) 0.0442(6) Uani 1 1 d . . .
H6 H 0.7582 0.2726 0.1232 0.053 Uiso 1 1 calc R . .
C7 C 1.3481(3) 0.2829(3) 0.2450(3) 0.0355(5) Uani 1 1 d . . .
H7A H 1.3463 0.3808 0.1674 0.043 Uiso 1 1 calc R . .
H7B H 1.4183 0.1796 0.2177 0.043 Uiso 1 1 calc R . .
N1' N 1.2953(3) 0.7083(3) 0.3890(2) 0.0303(4) Uani 1 1 d . . .
N2' N 1.3447(3) 0.4300(3) 0.4192(2) 0.0329(4) Uani 1 1 d . . .
H2' H 1.2747 0.4401 0.4872 0.039 Uiso 1 1 calc R . .
C2' C 1.3782(3) 0.5629(3) 0.3494(2) 0.0270(4) Uani 1 1 d . . .
N3' N 1.4937(3) 0.5407(3) 0.2481(2) 0.0357(4) Uani 1 1 d . . .
C4' C 1.5197(4) 0.6759(4) 0.1765(3) 0.0435(6) Uani 1 1 d . . .
H4' H 1.5994 0.664 0.1062 0.052 Uiso 1 1 calc R . .
C5' C 1.4331(5) 0.8330(4) 0.2027(3) 0.0502(7) Uani 1 1 d . . .
H5' H 1.4489 0.9278 0.1489 0.06 Uiso 1 1 calc R . .
C6' C 1.3225(4) 0.8420(3) 0.3120(3) 0.0424(6) Uani 1 1 d . . .
H6' H 1.264 0.9454 0.3336 0.051 Uiso 1 1 calc R . .
C7' C 1.4236(3) 0.2705(3) 0.3826(3) 0.0345(4) Uani 1 1 d . . .
H7'1 H 1.4128 0.1809 0.4618 0.041 Uiso 1 1 calc R . .
H7'2 H 1.5436 0.2363 0.3719 0.041 Uiso 1 1 calc R . .

loop_
_atom_site_aniso_label
_atom_site_aniso_U_11
_atom_site_aniso_U_22
_atom_site_aniso_U_33
_atom_site_aniso_U_23
_atom_site_aniso_U_13
_atom_site_aniso_U_12
Ag1 0.03629(14) 0.04934(15) 0.03551(14) -0.02150(9) 0.01682(8) -0.02175(10)
N4 0.0357(10) 0.0477(11) 0.0371(10) -0.0224(9) 0.0100(8) -0.0170(9)
O1 0.0637(14) 0.0430(10) 0.0731(16) -0.0249(10) -0.0085(12) -0.0233(10)
O2 0.0638(13) 0.0467(10) 0.0531(12) -0.0259(9) 0.0149(10) -0.0307(10)
O3 0.0731(18) 0.0795(19) 0.0684(18) -0.0379(15) -0.0224(15) -0.0014(15)
N1 0.0310(9) 0.0419(10) 0.0310(9) -0.0155(8) 0.0094(7) -0.0203(8)
N2 0.0354(9) 0.0474(11) 0.0331(9) -0.0214(8) 0.0123(7) -0.0266(8)
C2 0.0319(9) 0.0283(9) 0.0294(9) -0.0126(7) 0.0091(7) -0.0168(8)
N3 0.0422(11) 0.0460(11) 0.0330(9) -0.0204(8) 0.0150(8) -0.0248(9)
C4 0.0532(15) 0.0550(15) 0.0328(11) -0.0242(11) 0.0112(10) -0.0239(12)
C5 0.0535(16) 0.0664(18) 0.0397(13) -0.0254(12) 0.0006(11) -0.0316(14)
C6 0.0419(13) 0.0605(16) 0.0406(13) -0.0196(11) 0.0029(10) -0.0295(12)
C7 0.0340(11) 0.0444(12) 0.0436(12) -0.0259(10) 0.0135(9) -0.0247(10)
N1' 0.0310(8) 0.0336(9) 0.0304(9) -0.0168(7) 0.0088(7) -0.0152(7)
N2' 0.0360(9) 0.0389(9) 0.0374(9) -0.0200(8) 0.0153(7) -0.0254(8)
C2' 0.0255(8) 0.0337(9) 0.0290(9) -0.0155(7) 0.0071(7) -0.0168(7)
N3' 0.0361(10) 0.0411(10) 0.0410(10) -0.0225(8) 0.0191(8) -0.0239(8)
C4' 0.0498(14) 0.0509(14) 0.0436(13) -0.0223(11) 0.0250(11) -0.0337(12)
C5' 0.073(2) 0.0432(13) 0.0469(14) -0.0167(11) 0.0244(14) -0.0393(14)
C6' 0.0567(16) 0.0335(11) 0.0415(13) -0.0172(10) 0.0130(11) -0.0228(11)
C7' 0.0344(10) 0.0328(10) 0.0449(12) -0.0163(9) 0.0047(9) -0.0200(9)

loop_
_atom_type_symbol
_atom_type_description
_atom_type_scat_dispersion_real
_atom_type_scat_dispersion_imag
_atom_type_scat_source
C C 0.0033 0.0016 'International Tables Vol C Tables 4.2.6.8 and 6.1.1.4'
H H 0 0 'International Tables Vol C Tables 4.2.6.8 and 6.1.1.4'
N N 0.0061 0.0033 'International Tables Vol C Tables 4.2.6.8 and 6.1.1.4'
O O 0.0106 0.006 'International Tables Vol C Tables 4.2.6.8 and 6.1.1.4'
Ag Ag -0.8971 1.1015 'International Tables Vol C Tables 4.2.6.8 and 6.1.1.4'

loop_
_geom_angle_atom_site_label_1
_geom_angle_atom_site_label_2
_geom_angle_atom_site_label_3
_geom_angle
_geom_angle_site_symmetry_1
_geom_angle_site_symmetry_3
_geom_angle_publ_flag
N1 Ag1 N1' 170.08(8) . 2_766 ?
O3 N4 O1 119.9(3) . . ?
O3 N4 O2 121.3(3) . . ?
O1 N4 O2 118.8(2) . . ?
C6 N1 C2 116.8(2) . . ?
C6 N1 Ag1 118.43(18) . . ?
C2 N1 Ag1 124.05(16) . . ?
C2 N2 C7 122.3(2) . . ?
N3 C2 N2 117.3(2) . . ?
N3 C2 N1 124.9(2) . . ?
N2 C2 N1 117.7(2) . . ?
C4 N3 C2 116.4(2) . . ?
N3 C4 C5 123.1(2) . . ?
C6 C5 C4 116.9(2) . . ?
N1 C6 C5 121.8(3) . . ?
N2 C7 C7' 111.0(2) . . ?
C6' N1' C2' 116.3(2) . . ?
C6' N1' Ag1 118.37(16) . 2_766 ?
C2' N1' Ag1 124.59(16) . 2_766 ?
C2' N2' C7' 121.7(2) . . ?
N3' C2' N2' 117.9(2) . . ?
N3' C2' N1' 124.6(2) . . ?
N2' C2' N1' 117.5(2) . . ?
C4' N3' C2' 116.8(2) . . ?
N3' C4' C5' 122.6(2) . . ?
C6' C5' C4' 116.6(2) . . ?
N1' C6' C5' 122.8(2) . . ?
N2' C7' C7 113.7(2) . . ?

loop_
_geom_bond_atom_site_label_1
_geom_bond_atom_site_label_2
_geom_bond_distance
_geom_bond_site_symmetry_2
_geom_bond_publ_flag
Ag1 N1 2.170(2) . ?
Ag1 N1' 2.180(2) 2_766 ?
N4 O3 1.230(4) . ?
N4 O1 1.244(3) . ?
N4 O2 1.262(3) . ?
N1 C6 1.336(3) . ?
N1 C2 1.358(3) . ?
N2 C2 1.344(3) . ?
N2 C7 1.455(3) . ?
C2 N3 1.340(3) . ?
N3 C4 1.326(4) . ?
C4 C5 1.380(5) . ?
C5 C6 1.378(4) . ?
C7 C7' 1.513(3) . ?
N1' C6' 1.339(3) . ?
N1' C2' 1.356(3) . ?
N1' Ag1 2.180(2) 2_766 ?
N2' C2' 1.350(3) . ?
N2' C7' 1.450(3) . ?
C2' N3' 1.344(3) . ?
N3' C4' 1.332(3) . ?
C4' C5' 1.382(4) . ?
C5' C6' 1.373(4) . ?

loop_
_geom_torsion_atom_site_label_1
_geom_torsion_atom_site_label_2
_geom_torsion_atom_site_label_3
_geom_torsion_atom_site_label_4
_geom_torsion
_geom_torsion_site_symmetry_1
_geom_torsion_site_symmetry_2
_geom_torsion_site_symmetry_3
_geom_torsion_site_symmetry_4
_geom_torsion_publ_flag
N1' Ag1 N1 C6 -53.0(5) 2_766 . . . ?
N1' Ag1 N1 C2 136.8(4) 2_766 . . . ?
C7 N2 C2 N3 -7.6(3) . . . . ?
C7 N2 C2 N1 171.7(2) . . . . ?
C6 N1 C2 N3 2.4(4) . . . . ?
Ag1 N1 C2 N3 172.72(18) . . . . ?
C6 N1 C2 N2 -176.9(2) . . . . ?
Ag1 N1 C2 N2 -6.5(3) . . . . ?
N2 C2 N3 C4 177.7(2) . . . . ?
N1 C2 N3 C4 -1.6(4) . . . . ?
C2 N3 C4 C5 -0.9(4) . . . . ?
N3 C4 C5 C6 2.3(5) . . . . ?
C2 N1 C6 C5 -0.8(4) . . . . ?
Ag1 N1 C6 C5 -171.7(2) . . . . ?
C4 C5 C6 N1 -1.4(5) . . . . ?
C2 N2 C7 C7' -171.3(2) . . . . ?
C7' N2' C2' N3' -2.9(3) . . . . ?
C7' N2' C2' N1' 178.5(2) . . . . ?
C6' N1' C2' N3' 5.7(3) . . . . ?
Ag1 N1' C2' N3' -164.44(18) 2_766 . . . ?
C6' N1' C2' N2' -175.9(2) . . . . ?
Ag1 N1' C2' N2' 14.0(3) 2_766 . . . ?
N2' C2' N3' C4' 177.4(2) . . . . ?
N1' C2' N3' C4' -4.2(4) . . . . ?
C2' N3' C4' C5' -0.3(5) . . . . ?
N3' C4' C5' C6' 2.9(5) . . . . ?
C2' N1' C6' C5' -2.7(4) . . . . ?
Ag1 N1' C6' C5' 168.1(3) 2_766 . . . ?
C4' C5' C6' N1' -1.3(5) . . . . ?
C2' N2' C7' C7 -76.5(3) . . . . ?
N2 C7 C7' N2' -68.9(3) . . . . ?
